data_1558293
loop_
_publ_author_name
'Hasegawa, Miki'
'Sakurai, Shoya'
'Yamaguchi, Masafumi Andrew'
'Iwasawa, Daichi'
'Yajima, Naho'
'Ogata, Shuhei'
'Inazuka, Yudai'
'Ishii, Ayumi'
'Suzuki, Kengo'

_publ_section_title
;
 Aspects of lanthanide complexes for selectivity, intensity and sharpness
 in luminescence bands from twenty-four praseodymium, europium and
 gadolinium complexes with differently distorted-hexadentate ligands.
;
_journal_issue 8
_journal_name_full
'Photochemical &amp; photobiological sciences : Official journal of the European Photochemistry Association and the European Society for Photobiology'
_journal_page_first 1054
_journal_page_last 1062
_journal_paper_doi 10.1039/d0pp00069h
_journal_volume 19
_journal_year 2020
_chemical_formula_sum 'C26 H23 F6 N9 O6 P Pr'
_chemical_formula_weight 843.41
_chemical_name_systematic PrL
_space_group_crystal_system triclinic
_space_group_IT_number 2
_space_group_name_Hall '-P 1'
_space_group_name_H-M_alt 'P -1'
_atom_sites_solution_hydrogens geom
_audit_creation_method SHELXL-2013
_audit_update_record
;
2014-08-04 deposited with the CCDC.	2020-06-12 downloaded from the CCDC.
;
_cell_angle_alpha 110.1560(10)
_cell_angle_beta 105.64
_cell_angle_gamma 92.5860(10)
_cell_formula_units_Z 2
_cell_length_a 8.9374(5)
_cell_length_b 12.2439(6)
_cell_length_c 16.3426(9)
_cell_measurement_reflns_used 9962
_cell_measurement_temperature 90
_cell_measurement_theta_max 28.05
_cell_measurement_theta_min 2.38
_cell_volume 1597.71(15)
_computing_cell_refinement 'Bruker SAINT'
_computing_data_collection 'Bruker APEX2'
_computing_data_reduction 'Bruker SAINT'
_computing_molecular_graphics 'Bruker SHELXTL'
_computing_publication_material 'Bruker SHELXTL'
_computing_structure_refinement 'SHELXL-2013 (Sheldrick, 2013)'
_computing_structure_solution Sir2011
_diffrn_ambient_temperature 90
_diffrn_detector_area_resol_mean 8.333
_diffrn_measured_fraction_theta_full 0.996
_diffrn_measured_fraction_theta_max 0.941
_diffrn_measurement_device_type 'Bruker APEX-II CCD'
_diffrn_measurement_method '\f and \w scans'
_diffrn_radiation_source 'fine-focus sealed tube'
_diffrn_radiation_type MoK\a
_diffrn_radiation_wavelength 0.71073
_diffrn_reflns_av_R_equivalents 0.0200
_diffrn_reflns_av_unetI/netI 0.0239
_diffrn_reflns_Laue_measured_fraction_full 0.996
_diffrn_reflns_Laue_measured_fraction_max 0.941
_diffrn_reflns_limit_h_max 11
_diffrn_reflns_limit_h_min -11
_diffrn_reflns_limit_k_max 16
_diffrn_reflns_limit_k_min -16
_diffrn_reflns_limit_l_max 20
_diffrn_reflns_limit_l_min -21
_diffrn_reflns_number 18146
_diffrn_reflns_point_group_measured_fraction_full 0.996
_diffrn_reflns_point_group_measured_fraction_max 0.941
_diffrn_reflns_theta_full 25.242
_diffrn_reflns_theta_max 28.051
_diffrn_reflns_theta_min 1.793
_exptl_absorpt_coefficient_mu 1.665
_exptl_absorpt_correction_type empirical
_exptl_absorpt_process_details
; 
SADABS Sheldrick 1996 
;
_exptl_crystal_colour green
_exptl_crystal_density_diffrn 1.753
_exptl_crystal_density_method 'not measured'
_exptl_crystal_description block
_exptl_crystal_F_000 836
_exptl_crystal_preparation Luminescent
_exptl_crystal_size_max 0.470
_exptl_crystal_size_mid 0.380
_exptl_crystal_size_min 0.320
_exptl_transmission_factor_max 1.97
_exptl_transmission_factor_min 1.62
_refine_diff_density_max 3.307
_refine_diff_density_min -1.227
_refine_diff_density_rms 0.114
_refine_ls_extinction_method none
_refine_ls_goodness_of_fit_ref 1.075
_refine_ls_hydrogen_treatment constr
_refine_ls_matrix_type full
_refine_ls_number_parameters 443
_refine_ls_number_reflns 7301
_refine_ls_number_restraints 0
_refine_ls_restrained_S_all 1.075
_refine_ls_R_factor_all 0.0302
_refine_ls_R_factor_gt 0.0295
_refine_ls_shift/su_max 0.004
_refine_ls_shift/su_mean 0.000
_refine_ls_structure_factor_coef Fsqd
_refine_ls_weighting_details 'w=1/[\s^2^(Fo^2^)+(0.0437P)^2^+3.3770P] where P=(Fo^2^+2Fc^2^)/3'
_refine_ls_weighting_scheme calc
_refine_ls_wR_factor_gt 0.0814
_refine_ls_wR_factor_ref 0.0819
_reflns_Friedel_coverage 0.000
_reflns_number_gt 7111
_reflns_number_total 7301
_reflns_threshold_expression 'I > 2\s(I)'
_cod_data_source_file d0pp00069h2.cif
_cod_data_source_block shelx_CCDC3
_cod_depositor_comments 'Adding full bibliography for 1558290--1558295.cif.'
_cod_original_cell_volume 1597.73(15)
_cod_database_code 1558293
_shelx_space_group_comment
;
The symmetry employed for this shelxl refinement is uniquely defined
by the following loop, which should always be used as a source of
symmetry information in preference to the above space-group names.
They are only intended as comments.
;
_shelx_estimated_absorpt_t_min 0.508
_shelx_estimated_absorpt_t_max 0.618
_shelxl_version_number 2013-4

loop_
_space_group_symop_operation_xyz
'x, y, z'
'-x, -y, -z'

loop_
_atom_site_label
_atom_site_type_symbol
_atom_site_fract_x
_atom_site_fract_y
_atom_site_fract_z
_atom_site_U_iso_or_equiv
_atom_site_adp_type
_atom_site_occupancy
_atom_site_site_symmetry_order
_atom_site_calc_flag
_atom_site_refinement_flags_posn
_atom_site_refinement_flags_adp
_atom_site_refinement_flags_occupancy
_atom_site_disorder_assembly
_atom_site_disorder_group
Pr1 Pr 0.93274(2) 0.83679(2) 0.69253(2) 0.01319(6) Uani 1 1 d . . . . .
N8 N 1.2008(3) 0.8644(2) 0.62071(16) 0.0179(5) Uani 1 1 d . . . . .
N7 N 0.6560(3) 0.8379(2) 0.76154(16) 0.0186(5) Uani 1 1 d . . . . .
O6 O 1.3146(3) 0.86995(19) 0.59338(16) 0.0242(4) Uani 1 1 d . . . . .
O5 O 1.2148(2) 0.90295(17) 0.70613(13) 0.0192(4) Uani 1 1 d . . . . .
O4 O 1.0632(2) 0.81971(18) 0.56606(14) 0.0203(4) Uani 1 1 d . . . . .
O1 O 0.6945(2) 0.74145(18) 0.71622(14) 0.0206(4) Uani 1 1 d . . . . .
O3 O 0.5576(3) 0.8395(2) 0.80142(15) 0.0275(5) Uani 1 1 d . . . . .
O2 O 0.7266(2) 0.93230(18) 0.76427(14) 0.0204(4) Uani 1 1 d . . . . .
N2 N 1.0662(3) 1.0382(2) 0.83110(16) 0.0178(5) Uani 1 1 d . . . . .
N5 N 0.8132(3) 0.6276(2) 0.56286(15) 0.0158(4) Uani 1 1 d . . . . .
N1 N 1.0274(3) 0.8397(2) 0.86178(16) 0.0182(5) Uani 1 1 d . . . . .
N4 N 0.7037(3) 0.8266(2) 0.55282(16) 0.0180(5) Uani 1 1 d . . . . .
N6 N 1.0864(3) 0.6558(2) 0.69208(15) 0.0162(4) Uani 1 1 d . . . . .
N3 N 0.9069(3) 1.0299(2) 0.66231(16) 0.0193(5) Uani 1 1 d . . . . .
C15 C 0.6825(3) 0.6182(2) 0.49451(18) 0.0175(5) Uani 1 1 d . . . . .
C20 C 1.0163(3) 0.5435(2) 0.64069(18) 0.0158(5) Uani 1 1 d . . . . .
C19 C 0.8640(3) 0.5286(2) 0.56932(18) 0.0161(5) Uani 1 1 d . . . . .
C16 C 0.5978(3) 0.5107(3) 0.43058(19) 0.0205(6) Uani 1 1 d . . . . .
H1 H 0.5082 0.5073 0.3821 0.025 Uiso 1 1 calc R U . . .
C11 C 0.9737(4) 1.1299(3) 0.7227(2) 0.0216(6) Uani 1 1 d . . . . .
H10 H 0.9622 1.1989 0.7089 0.026 Uiso 1 1 calc R U . . .
C10 C 1.0692(3) 1.1386(3) 0.8143(2) 0.0209(6) Uani 1 1 d . . . . .
C6 C 1.1490(3) 1.0414(3) 0.91384(19) 0.0198(5) Uani 1 1 d . . . . .
C14 C 0.6339(3) 0.7294(3) 0.48922(19) 0.0199(5) Uani 1 1 d . . . . .
H2 H 0.5507 0.7286 0.4385 0.024 Uiso 1 1 calc R U . . .
C1 C 0.9989(3) 0.7402(3) 0.8758(2) 0.0212(6) Uani 1 1 d . . . . .
H7 H 0.9261 0.6768 0.8277 0.025 Uiso 1 1 calc R U . . .
C21 C 1.0853(3) 0.4479(2) 0.6521(2) 0.0202(5) Uani 1 1 d . . . . .
H6A H 1.0334 0.3697 0.6159 0.024 Uiso 1 1 calc R U . . .
N9 N 0.2471(4) 0.1664(3) 0.6515(2) 0.0300(6) Uani 1 1 d . . . . .
C25 C 0.3448(4) 0.1503(3) 0.7059(2) 0.0249(6) Uani 1 1 d . . . . .
C26 C 0.4682(4) 0.1308(3) 0.7760(3) 0.0349(8) Uani 1 1 d . . . . .
H12A H 0.5015 0.2027 0.8311 0.052 Uiso 1 1 calc R U . . .
H12B H 0.5581 0.1101 0.7534 0.052 Uiso 1 1 calc R U . . .
H12C H 0.4282 0.0663 0.7908 0.052 Uiso 1 1 calc R U . . .
C17 C 0.6477(3) 0.4086(3) 0.4397(2) 0.0218(6) Uani 1 1 d . . . . .
H15 H 0.5908 0.3336 0.3984 0.026 Uiso 1 1 calc R U . . .
C18 C 0.7816(3) 0.4174(2) 0.5098(2) 0.0199(5) Uani 1 1 d . . . . .
H16 H 0.8170 0.3484 0.5173 0.024 Uiso 1 1 calc R U . . .
C12 C 0.8099(4) 1.0223(3) 0.5720(2) 0.0224(6) Uani 1 1 d . . . . .
H14A H 0.8670 0.9932 0.5264 0.027 Uiso 1 1 calc R U . . .
H14B H 0.7845 1.1009 0.5741 0.027 Uiso 1 1 calc R U . . .
C13 C 0.6595(4) 0.9374(3) 0.5454(2) 0.0216(6) Uani 1 1 d . . . . .
H13A H 0.5963 0.9711 0.5868 0.026 Uiso 1 1 calc R U . . .
H13B H 0.5957 0.9234 0.4820 0.026 Uiso 1 1 calc R U . . .
C5 C 1.1298(3) 0.9309(3) 0.93068(19) 0.0190(5) Uani 1 1 d . . . . .
C4 C 1.2069(4) 0.9214(3) 1.0138(2) 0.0276(6) Uani 1 1 d . . . . .
H21 H 1.2799 0.9855 1.0611 0.033 Uiso 1 1 calc R U . . .
C2 C 1.0702(4) 0.7254(3) 0.9571(2) 0.0280(7) Uani 1 1 d . . . . .
H23 H 1.0470 0.6537 0.9647 0.034 Uiso 1 1 calc R U . . .
C8 C 1.2449(4) 1.2474(3) 0.9632(2) 0.0322(7) Uani 1 1 d . . . . .
H18 H 1.3070 1.3185 1.0081 0.039 Uiso 1 1 calc R U . . .
C7 C 1.2432(4) 1.1451(3) 0.9813(2) 0.0278(7) Uani 1 1 d . . . . .
H19 H 1.3048 1.1450 1.0386 0.033 Uiso 1 1 calc R U . . .
C9 C 1.1548(4) 1.2452(3) 0.8786(2) 0.0277(6) Uani 1 1 d . . . . .
H17 H 1.1519 1.3148 0.8652 0.033 Uiso 1 1 calc R U . . .
C3 C 1.1762(4) 0.8181(3) 1.0267(2) 0.0327(7) Uani 1 1 d . . . . .
H22 H 1.2275 0.8106 1.0832 0.039 Uiso 1 1 calc R U . . .
C24 C 1.2290(3) 0.6737(2) 0.75317(19) 0.0189(5) Uani 1 1 d . . . . .
H26 H 1.2800 0.7524 0.7881 0.023 Uiso 1 1 calc R U . . .
C23 C 1.3054(3) 0.5824(3) 0.7676(2) 0.0225(6) Uani 1 1 d . . . . .
H25 H 1.4063 0.5982 0.8113 0.027 Uiso 1 1 calc R U . . .
C22 C 1.2310(4) 0.4683(3) 0.7170(2) 0.0234(6) Uani 1 1 d . . . . .
H24 H 1.2790 0.4042 0.7265 0.028 Uiso 1 1 calc R U . . .
F6 F 0.9345(3) 0.4314(2) 0.79889(18) 0.0467(6) Uani 1 1 d . . . . .
F4 F 0.7804(3) 0.3126(2) 0.8292(2) 0.0517(7) Uani 1 1 d . . . . .
F5 F 0.5673(3) 0.3849(2) 0.7671(3) 0.0689(9) Uani 1 1 d . . . . .
F2 F 0.7278(4) 0.5003(3) 0.7332(2) 0.0670(9) Uani 1 1 d . . . . .
F3 F 0.7752(4) 0.5113(3) 0.8786(2) 0.0707(9) Uani 1 1 d . . . . .
F1 F 0.7300(4) 0.3060(3) 0.6867(2) 0.0795(10) Uani 1 1 d . . . . .
P1 P 0.75067(11) 0.40876(7) 0.78496(7) 0.03160(19) Uani 1 1 d . . . . .

loop_
_atom_site_aniso_label
_atom_site_aniso_U_11
_atom_site_aniso_U_22
_atom_site_aniso_U_33
_atom_site_aniso_U_23
_atom_site_aniso_U_13
_atom_site_aniso_U_12
Pr1 0.01337(8) 0.01268(8) 0.01146(8) 0.00330(5) 0.00214(5) 0.00141(5)
N8 0.0208(12) 0.0134(10) 0.0201(11) 0.0060(9) 0.0072(9) 0.0037(9)
N7 0.0137(11) 0.0242(12) 0.0135(10) 0.0050(9) 0.0004(9) -0.0007(9)
O6 0.0223(11) 0.0233(10) 0.0306(11) 0.0095(9) 0.0144(9) 0.0023(8)
O5 0.0189(10) 0.0186(9) 0.0177(9) 0.0052(8) 0.0045(8) 0.0000(7)
O4 0.0183(10) 0.0216(10) 0.0179(9) 0.0052(8) 0.0038(8) 0.0021(8)
O1 0.0191(10) 0.0188(10) 0.0204(10) 0.0052(8) 0.0037(8) -0.0001(8)
O3 0.0186(10) 0.0391(13) 0.0226(11) 0.0074(9) 0.0088(9) -0.0012(9)
O2 0.0194(10) 0.0185(9) 0.0212(10) 0.0048(8) 0.0065(8) 0.0022(8)
N2 0.0169(11) 0.0174(11) 0.0169(11) 0.0031(9) 0.0059(9) 0.0026(9)
N5 0.0139(10) 0.0169(11) 0.0144(10) 0.0040(8) 0.0034(8) 0.0006(8)
N1 0.0185(11) 0.0198(11) 0.0141(10) 0.0049(9) 0.0032(9) 0.0023(9)
N4 0.0174(11) 0.0209(11) 0.0162(11) 0.0077(9) 0.0046(9) 0.0059(9)
N6 0.0160(11) 0.0149(11) 0.0156(10) 0.0043(8) 0.0035(9) 0.0019(8)
N3 0.0214(12) 0.0186(11) 0.0192(11) 0.0080(9) 0.0065(9) 0.0048(9)
C15 0.0148(12) 0.0221(13) 0.0137(12) 0.0044(10) 0.0048(10) 0.0005(10)
C20 0.0150(12) 0.0162(12) 0.0164(12) 0.0058(10) 0.0057(10) 0.0014(10)
C19 0.0147(12) 0.0174(12) 0.0152(12) 0.0037(10) 0.0065(10) 0.0009(10)
C16 0.0146(13) 0.0257(14) 0.0159(12) 0.0026(11) 0.0036(10) -0.0015(11)
C11 0.0247(14) 0.0174(13) 0.0240(14) 0.0076(11) 0.0094(12) 0.0045(11)
C10 0.0220(14) 0.0176(13) 0.0216(14) 0.0037(11) 0.0086(11) 0.0032(11)
C6 0.0174(13) 0.0218(14) 0.0156(12) 0.0015(10) 0.0050(10) 0.0007(10)
C14 0.0163(13) 0.0267(14) 0.0149(12) 0.0074(11) 0.0021(10) 0.0030(11)
C1 0.0191(13) 0.0249(14) 0.0186(13) 0.0088(11) 0.0035(11) 0.0002(11)
C21 0.0212(14) 0.0154(12) 0.0245(14) 0.0063(11) 0.0090(11) 0.0030(10)
N9 0.0330(15) 0.0278(14) 0.0275(14) 0.0090(11) 0.0085(12) 0.0011(11)
C25 0.0260(15) 0.0175(13) 0.0287(15) 0.0044(12) 0.0105(13) -0.0002(11)
C26 0.0251(16) 0.0238(16) 0.046(2) 0.0123(15) -0.0024(15) -0.0014(13)
C17 0.0187(14) 0.0194(13) 0.0192(13) -0.0014(11) 0.0054(11) -0.0040(11)
C18 0.0203(14) 0.0165(13) 0.0208(13) 0.0027(10) 0.0086(11) 0.0007(10)
C12 0.0290(16) 0.0212(14) 0.0195(13) 0.0107(11) 0.0065(12) 0.0078(11)
C13 0.0239(14) 0.0222(14) 0.0196(13) 0.0097(11) 0.0045(11) 0.0098(11)
C5 0.0152(13) 0.0243(14) 0.0147(12) 0.0045(10) 0.0038(10) 0.0012(10)
C4 0.0236(15) 0.0359(17) 0.0165(13) 0.0075(12) -0.0005(11) -0.0030(13)
C2 0.0251(16) 0.0366(17) 0.0257(15) 0.0189(14) 0.0041(12) -0.0001(13)
C8 0.0346(18) 0.0231(15) 0.0262(16) -0.0028(12) 0.0065(14) -0.0075(13)
C7 0.0267(16) 0.0280(16) 0.0185(14) 0.0006(12) 0.0024(12) -0.0042(12)
C9 0.0313(17) 0.0191(14) 0.0277(15) 0.0027(12) 0.0097(13) -0.0017(12)
C3 0.0275(17) 0.048(2) 0.0212(15) 0.0188(14) -0.0022(13) -0.0027(15)
C24 0.0169(13) 0.0190(13) 0.0181(13) 0.0050(10) 0.0037(10) 0.0021(10)
C23 0.0176(13) 0.0270(15) 0.0222(14) 0.0104(12) 0.0030(11) 0.0068(11)
C22 0.0249(15) 0.0224(14) 0.0278(15) 0.0127(12) 0.0102(12) 0.0103(12)
F6 0.0378(12) 0.0541(14) 0.0588(15) 0.0338(12) 0.0149(11) 0.0050(11)
F4 0.0389(13) 0.0516(14) 0.0835(19) 0.0504(14) 0.0150(12) 0.0065(11)
F5 0.0268(12) 0.0395(14) 0.132(3) 0.0348(16) 0.0071(15) 0.0044(10)
F2 0.0583(17) 0.0575(17) 0.086(2) 0.0492(16) -0.0062(15) 0.0041(13)
F3 0.0691(19) 0.0541(17) 0.0650(19) -0.0139(14) 0.0312(16) 0.0011(14)
F1 0.092(2) 0.0618(19) 0.0483(16) -0.0022(14) -0.0075(16) 0.0224(17)
P1 0.0266(4) 0.0192(4) 0.0423(5) 0.0127(4) -0.0017(4) 0.0027(3)

loop_
_atom_type_symbol
_atom_type_description
_atom_type_scat_dispersion_real
_atom_type_scat_dispersion_imag
_atom_type_scat_source
C C 0.0033 0.0016 'International Tables Vol C Tables 4.2.6.8 and 6.1.1.4'
H H 0.0000 0.0000 'International Tables Vol C Tables 4.2.6.8 and 6.1.1.4'
N N 0.0061 0.0033 'International Tables Vol C Tables 4.2.6.8 and 6.1.1.4'
O O 0.0106 0.0060 'International Tables Vol C Tables 4.2.6.8 and 6.1.1.4'
F F 0.0171 0.0103 'International Tables Vol C Tables 4.2.6.8 and 6.1.1.4'
P P 0.1023 0.0942 'International Tables Vol C Tables 4.2.6.8 and 6.1.1.4'
Pr Pr -0.2180 2.8214 'International Tables Vol C Tables 4.2.6.8 and 6.1.1.4'

loop_
_geom_angle_atom_site_label_1
_geom_angle_atom_site_label_2
_geom_angle_atom_site_label_3
_geom_angle
_geom_angle_site_symmetry_1
_geom_angle_site_symmetry_3
_geom_angle_publ_flag
O5 Pr1 O2 135.11(6) . . ?
O5 Pr1 O1 161.33(7) . . ?
O2 Pr1 O1 50.13(6) . . ?
O5 Pr1 N3 78.85(7) . . ?
O2 Pr1 N3 73.39(7) . . ?
O1 Pr1 N3 117.08(7) . . ?
O5 Pr1 N4 120.79(7) . . ?
O2 Pr1 N4 76.62(7) . . ?
O1 Pr1 N4 76.89(7) . . ?
N3 Pr1 N4 63.84(8) . . ?
O5 Pr1 O4 50.06(6) . . ?
O2 Pr1 O4 144.20(7) . . ?
O1 Pr1 O4 140.32(6) . . ?
N3 Pr1 O4 74.34(7) . . ?
N4 Pr1 O4 75.56(7) . . ?
O5 Pr1 N5 112.94(7) . . ?
O2 Pr1 N5 111.65(7) . . ?
O1 Pr1 N5 68.13(7) . . ?
N3 Pr1 N5 122.39(7) . . ?
N4 Pr1 N5 62.35(7) . . ?
O4 Pr1 N5 73.96(7) . . ?
O5 Pr1 N1 89.69(7) . . ?
O2 Pr1 N1 75.84(7) . . ?
O1 Pr1 N1 73.94(7) . . ?
N3 Pr1 N1 120.99(7) . . ?
N4 Pr1 N1 148.57(8) . . ?
O4 Pr1 N1 135.60(7) . . ?
N5 Pr1 N1 115.44(7) . . ?
O5 Pr1 N2 65.93(7) . . ?
O2 Pr1 N2 70.04(7) . . ?
O1 Pr1 N2 111.39(7) . . ?
N3 Pr1 N2 62.14(8) . . ?
N4 Pr1 N2 122.25(7) . . ?
O4 Pr1 N2 107.35(7) . . ?
N5 Pr1 N2 175.34(7) . . ?
N1 Pr1 N2 60.41(7) . . ?
O5 Pr1 N6 73.10(7) . . ?
O2 Pr1 N6 136.40(7) . . ?
O1 Pr1 N6 92.83(7) . . ?
N3 Pr1 N6 149.36(8) . . ?
N4 Pr1 N6 121.77(7) . . ?
O4 Pr1 N6 78.27(7) . . ?
N5 Pr1 N6 60.74(7) . . ?
N1 Pr1 N6 71.52(7) . . ?
N2 Pr1 N6 114.92(7) . . ?
O5 Pr1 N7 154.25(6) . . ?
O2 Pr1 N7 25.11(7) . . ?
O1 Pr1 N7 25.24(7) . . ?
N3 Pr1 N7 96.45(7) . . ?
N4 Pr1 N7 77.75(7) . . ?
O4 Pr1 N7 153.15(6) . . ?
N5 Pr1 N7 91.10(7) . . ?
N1 Pr1 N7 70.88(7) . . ?
N2 Pr1 N7 89.35(7) . . ?
N6 Pr1 N7 114.18(7) . . ?
O5 Pr1 N8 25.05(6) . . ?
O2 Pr1 N8 148.06(6) . . ?
O1 Pr1 N8 160.51(6) . . ?
N3 Pr1 N8 76.29(7) . . ?
N4 Pr1 N8 98.79(7) . . ?
O4 Pr1 N8 25.05(7) . . ?
N5 Pr1 N8 92.91(7) . . ?
N1 Pr1 N8 112.60(7) . . ?
N2 Pr1 N8 87.14(7) . . ?
N6 Pr1 N8 73.08(7) . . ?
N7 Pr1 N8 172.74(7) . . ?
O6 N8 O4 122.0(2) . . ?
O6 N8 O5 121.4(2) . . ?
O4 N8 O5 116.6(2) . . ?
O6 N8 Pr1 175.68(19) . . ?
O4 N8 Pr1 59.46(13) . . ?
O5 N8 Pr1 57.30(13) . . ?
O3 N7 O2 121.7(2) . . ?
O3 N7 O1 121.7(2) . . ?
O2 N7 O1 116.7(2) . . ?
O3 N7 Pr1 170.79(19) . . ?
O2 N7 Pr1 58.57(13) . . ?
O1 N7 Pr1 58.85(13) . . ?
N8 O5 Pr1 97.65(15) . . ?
N8 O4 Pr1 95.48(15) . . ?
N7 O1 Pr1 95.91(15) . . ?
N7 O2 Pr1 96.32(15) . . ?
C6 N2 C10 118.7(2) . . ?
C6 N2 Pr1 122.06(19) . . ?
C10 N2 Pr1 118.62(18) . . ?
C19 N5 C15 118.5(2) . . ?
C19 N5 Pr1 122.19(17) . . ?
C15 N5 Pr1 118.64(18) . . ?
C1 N1 C5 118.5(2) . . ?
C1 N1 Pr1 118.88(18) . . ?
C5 N1 Pr1 121.30(18) . . ?
C14 N4 C13 119.6(2) . . ?
C14 N4 Pr1 122.13(19) . . ?
C13 N4 Pr1 118.20(17) . . ?
C24 N6 C20 118.2(2) . . ?
C24 N6 Pr1 119.62(18) . . ?
C20 N6 Pr1 121.51(17) . . ?
C11 N3 C12 119.4(2) . . ?
C11 N3 Pr1 122.5(2) . . ?
C12 N3 Pr1 118.06(17) . . ?
N5 C15 C16 123.1(3) . . ?
N5 C15 C14 116.3(2) . . ?
C16 C15 C14 120.6(3) . . ?
N6 C20 C21 121.8(3) . . ?
N6 C20 C19 116.0(2) . . ?
C21 C20 C19 122.2(2) . . ?
N5 C19 C18 121.7(3) . . ?
N5 C19 C20 116.4(2) . . ?
C18 C19 C20 121.9(3) . . ?
C17 C16 C15 118.1(3) . . ?
C17 C16 H1 120.9 . . ?
C15 C16 H1 120.9 . . ?
N3 C11 C10 119.9(3) . . ?
N3 C11 H10 120.1 . . ?
C10 C11 H10 120.1 . . ?
N2 C10 C9 123.0(3) . . ?
N2 C10 C11 116.1(3) . . ?
C9 C10 C11 120.9(3) . . ?
N2 C6 C7 121.6(3) . . ?
N2 C6 C5 116.0(2) . . ?
C7 C6 C5 122.4(3) . . ?
N4 C14 C15 119.7(3) . . ?
N4 C14 H2 120.1 . . ?
C15 C14 H2 120.1 . . ?
N1 C1 C2 123.3(3) . . ?
N1 C1 H7 118.4 . . ?
C2 C1 H7 118.4 . . ?
C22 C21 C20 119.1(3) . . ?
C22 C21 H6A 120.5 . . ?
C20 C21 H6A 120.4 . . ?
N9 C25 C26 179.3(4) . . ?
C25 C26 H12A 109.5 . . ?
C25 C26 H12B 109.5 . . ?
H12A C26 H12B 109.5 . . ?
C25 C26 H12C 109.5 . . ?
H12A C26 H12C 109.5 . . ?
H12B C26 H12C 109.5 . . ?
C18 C17 C16 119.2(3) . . ?
C18 C17 H15 120.4 . . ?
C16 C17 H15 120.4 . . ?
C17 C18 C19 119.4(3) . . ?
C17 C18 H16 120.3 . . ?
C19 C18 H16 120.3 . . ?
N3 C12 C13 107.6(2) . . ?
N3 C12 H14A 110.2 . . ?
C13 C12 H14A 110.2 . . ?
N3 C12 H14B 110.2 . . ?
C13 C12 H14B 110.2 . . ?
H14A C12 H14B 108.5 . . ?
N4 C13 C12 108.1(2) . . ?
N4 C13 H13A 110.1 . . ?
C12 C13 H13A 110.1 . . ?
N4 C13 H13B 110.1 . . ?
C12 C13 H13B 110.1 . . ?
H13A C13 H13B 108.4 . . ?
N1 C5 C4 121.2(3) . . ?
N1 C5 C6 116.3(2) . . ?
C4 C5 C6 122.5(3) . . ?
C3 C4 C5 119.4(3) . . ?
C3 C4 H21 120.3 . . ?
C5 C4 H21 120.3 . . ?
C3 C2 C1 118.1(3) . . ?
C3 C2 H23 121.0 . . ?
C1 C2 H23 121.0 . . ?
C7 C8 C9 119.4(3) . . ?
C7 C8 H18 120.3 . . ?
C9 C8 H18 120.3 . . ?
C8 C7 C6 119.1(3) . . ?
C8 C7 H19 120.5 . . ?
C6 C7 H19 120.5 . . ?
C10 C9 C8 118.2(3) . . ?
C10 C9 H17 120.9 . . ?
C8 C9 H17 120.9 . . ?
C4 C3 C2 119.6(3) . . ?
C4 C3 H22 120.2 . . ?
C2 C3 H22 120.2 . . ?
N6 C24 C23 123.0(3) . . ?
N6 C24 H26 118.5 . . ?
C23 C24 H26 118.5 . . ?
C22 C23 C24 118.4(3) . . ?
C22 C23 H25 120.8 . . ?
C24 C23 H25 120.8 . . ?
C23 C22 C21 119.4(3) . . ?
C23 C22 H24 120.3 . . ?
C21 C22 H24 120.3 . . ?
F3 P1 F4 93.75(19) . . ?
F3 P1 F5 92.41(18) . . ?
F4 P1 F5 92.11(15) . . ?
F3 P1 F6 89.44(16) . . ?
F4 P1 F6 88.97(13) . . ?
F5 P1 F6 177.79(18) . . ?
F3 P1 F2 90.54(19) . . ?
F4 P1 F2 174.81(19) . . ?
F5 P1 F2 90.62(16) . . ?
F6 P1 F2 88.16(15) . . ?
F3 P1 F1 177.5(2) . . ?
F4 P1 F1 87.99(18) . . ?
F5 P1 F1 89.3(2) . . ?
F6 P1 F1 88.83(18) . . ?
F2 P1 F1 87.63(19) . . ?

loop_
_geom_bond_atom_site_label_1
_geom_bond_atom_site_label_2
_geom_bond_distance
_geom_bond_site_symmetry_2
_geom_bond_publ_flag
Pr1 O5 2.540(2) . ?
Pr1 O2 2.559(2) . ?
Pr1 O1 2.565(2) . ?
Pr1 N3 2.584(2) . ?
Pr1 N4 2.585(2) . ?
Pr1 O4 2.588(2) . ?
Pr1 N5 2.643(2) . ?
Pr1 N1 2.652(2) . ?
Pr1 N2 2.657(2) . ?
Pr1 N6 2.658(2) . ?
Pr1 N7 2.981(2) . ?
Pr1 N8 2.991(2) . ?
N8 O6 1.224(3) . ?
N8 O4 1.273(3) . ?
N8 O5 1.278(3) . ?
N7 O3 1.224(3) . ?
N7 O2 1.273(3) . ?
N7 O1 1.278(3) . ?
N2 C6 1.341(4) . ?
N2 C10 1.350(4) . ?
N5 C19 1.341(4) . ?
N5 C15 1.350(4) . ?
N1 C1 1.340(4) . ?
N1 C5 1.356(4) . ?
N4 C14 1.271(4) . ?
N4 C13 1.465(4) . ?
N6 C24 1.344(4) . ?
N6 C20 1.353(3) . ?
N3 C11 1.270(4) . ?
N3 C12 1.466(4) . ?
C15 C16 1.390(4) . ?
C15 C14 1.471(4) . ?
C20 C21 1.392(4) . ?
C20 C19 1.490(4) . ?
C19 C18 1.398(4) . ?
C16 C17 1.389(4) . ?
C16 H1 0.9500 . ?
C11 C10 1.473(4) . ?
C11 H10 0.9500 . ?
C10 C9 1.387(4) . ?
C6 C7 1.405(4) . ?
C6 C5 1.483(4) . ?
C14 H2 0.9500 . ?
C1 C2 1.387(4) . ?
C1 H7 0.9500 . ?
C21 C22 1.388(4) . ?
C21 H6A 0.9500 . ?
N9 C25 1.144(4) . ?
C25 C26 1.455(5) . ?
C26 H12A 0.9800 . ?
C26 H12B 0.9800 . ?
C26 H12C 0.9800 . ?
C17 C18 1.385(4) . ?
C17 H15 0.9500 . ?
C18 H16 0.9500 . ?
C12 C13 1.525(4) . ?
C12 H14A 0.9900 . ?
C12 H14B 0.9900 . ?
C13 H13A 0.9900 . ?
C13 H13B 0.9900 . ?
C5 C4 1.395(4) . ?
C4 C3 1.380(5) . ?
C4 H21 0.9500 . ?
C2 C3 1.382(5) . ?
C2 H23 0.9500 . ?
C8 C7 1.383(5) . ?
C8 C9 1.390(5) . ?
C8 H18 0.9500 . ?
C7 H19 0.9500 . ?
C9 H17 0.9500 . ?
C3 H22 0.9500 . ?
C24 C23 1.392(4) . ?
C24 H26 0.9500 . ?
C23 C22 1.379(4) . ?
C23 H25 0.9500 . ?
C22 H24 0.9500 . ?
F6 P1 1.594(3) . ?
F4 P1 1.578(2) . ?
F5 P1 1.580(3) . ?
F2 P1 1.611(3) . ?
F3 P1 1.561(3) . ?
F1 P1 1.619(3) . ?
